data_2215670
loop_
_publ_author_name
'Hai-Ling Xi'
'Jian-Ming Zhang'
'Yi-Tao Li'

_publ_section_title <i>N</i>,<i>N</i>'-[Methylenedi(3,5-dimethyl-<i>o</i>-phenylene)]diphthalimide
_journal_coeditor_code SJ2357
_journal_issue 10
_journal_name_full 'Acta Crystallographica Section E'
_journal_page_first o4176
_journal_page_last o4176
_journal_paper_doi 10.1107/S1600536807046624
_journal_volume 63
_journal_year 2007
_chemical_formula_iupac 'C33 H26 N2 O4'
_chemical_formula_moiety 'C33 H26 N2 O4'
_chemical_formula_sum 'C33 H26 N2 O4'
_chemical_formula_weight 514.56
_chemical_name_systematic
;
N,N'-[Methylenedi(3,5-dimethyl-o-phenylene)]diphthalimide
;
_space_group_IT_number 18
_symmetry_cell_setting orthorhombic
_symmetry_space_group_name_Hall 'P 2 2ab'
_symmetry_space_group_name_H-M 'P 21 21 2'
_atom_sites_solution_hydrogens geom
_atom_sites_solution_primary direct
_atom_sites_solution_secondary difmap
_audit_creation_method SHELXL97
_cell_angle_alpha 90.00
_cell_angle_beta 90.00
_cell_angle_gamma 90.00
_cell_formula_units_Z 2
_cell_length_a 16.221(3)
_cell_length_b 8.4722(18)
_cell_length_c 10.136(2)
_cell_measurement_reflns_used 1971
_cell_measurement_temperature 292(2)
_cell_measurement_theta_max 20.67
_cell_measurement_theta_min 2.37
_cell_volume 1393.0(5)
_computing_cell_refinement 'SAINT (Bruker, 2001)'
_computing_data_collection 'SMART (Bruker, 2001)'
_computing_data_reduction 'SAINT (Bruker, 2001)'
_computing_molecular_graphics 'SHELXTL (Bruker, 1997)'
_computing_publication_material 'SHELXTL (Bruker, 1997)'
_computing_structure_refinement 'SHELXL97 (Sheldrick, 1997)'
_computing_structure_solution 'SHELXS97 (Sheldrick, 1997)'
_diffrn_ambient_temperature 292(2)
_diffrn_measured_fraction_theta_full 1.000
_diffrn_measured_fraction_theta_max 1.000
_diffrn_measurement_device_type 'Bruker SMART 4K CCD area-detector'
_diffrn_measurement_method '\f and \w'
_diffrn_radiation_monochromator graphite
_diffrn_radiation_source 'fine-focus sealed tube'
_diffrn_radiation_type MoK\a
_diffrn_radiation_wavelength 0.71073
_diffrn_reflns_av_R_equivalents 0.0352
_diffrn_reflns_av_sigmaI/netI 0.0279
_diffrn_reflns_limit_h_max 20
_diffrn_reflns_limit_h_min -19
_diffrn_reflns_limit_k_max 10
_diffrn_reflns_limit_k_min -10
_diffrn_reflns_limit_l_max 10
_diffrn_reflns_limit_l_min -12
_diffrn_reflns_number 9315
_diffrn_reflns_theta_full 26.99
_diffrn_reflns_theta_max 26.99
_diffrn_reflns_theta_min 2.01
_diffrn_standards_number 0
_exptl_absorpt_coefficient_mu 0.081
_exptl_absorpt_correction_type none
_exptl_crystal_colour colourless
_exptl_crystal_density_diffrn 1.227
_exptl_crystal_density_method 'not measured'
_exptl_crystal_description block
_exptl_crystal_F_000 540
_exptl_crystal_size_max 0.20
_exptl_crystal_size_mid 0.20
_exptl_crystal_size_min 0.10
_refine_diff_density_max 0.128
_refine_diff_density_min -0.136
_refine_ls_extinction_method none
_refine_ls_goodness_of_fit_ref 1.035
_refine_ls_hydrogen_treatment constr
_refine_ls_matrix_type full
_refine_ls_number_parameters 179
_refine_ls_number_reflns 1762
_refine_ls_number_restraints 0
_refine_ls_restrained_S_all 1.035
_refine_ls_R_factor_all 0.0710
_refine_ls_R_factor_gt 0.0486
_refine_ls_shift/su_max 0.000
_refine_ls_shift/su_mean 0.000
_refine_ls_structure_factor_coef Fsqd
_refine_ls_weighting_details 'calc w = 1/[\s^2^(Fo^2^)+(0.0778P)^2^+0.0282P] where P=(Fo^2^+2Fc^2^)/3'
_refine_ls_weighting_scheme calc
_refine_ls_wR_factor_gt 0.1250
_refine_ls_wR_factor_ref 0.1353
_reflns_number_gt 1223
_reflns_number_total 1762
_reflns_threshold_expression I>2\s(I)
_cod_data_source_file sj2357.cif
_cod_data_source_block I
_cod_original_cell_volume 1392.9(5)
_cod_database_code 2215670
_cod_database_fobs_code 2215670

loop_
_symmetry_equiv_pos_as_xyz
'x, y, z'
'-x, -y, z'
'-x+1/2, y+1/2, -z'
'x+1/2, -y+1/2, -z'

loop_
_atom_site_type_symbol
_atom_site_label
_atom_site_fract_x
_atom_site_fract_y
_atom_site_fract_z
_atom_site_U_iso_or_equiv
_atom_site_adp_type
_atom_site_calc_flag
_atom_site_refinement_flags
_atom_site_occupancy
O O1 0.11270(12) 0.3874(3) 0.8973(2) 0.0822(7) Uani d . 1
C C4 0.36944(16) 0.5785(4) 0.9058(3) 0.0676(8) Uani d . 1
H H4 0.3816 0.6821 0.9291 0.081 Uiso calc R 1
C C6 0.29729(15) 0.5483(3) 0.8366(3) 0.0638(7) Uani d . 1
C C7 0.28176(15) 0.3923(4) 0.8016(3) 0.0613(7) Uani d . 1
C C2 0.42398(14) 0.4605(4) 0.9415(3) 0.0654(8) Uani d . 1
C C10 0.12854(15) 0.3540(3) 0.7854(3) 0.0650(7) Uani d . 1
N N1 0.20752(12) 0.3573(3) 0.7307(2) 0.0687(7) Uani d . 1
C C1 0.5000 0.5000 1.0209(4) 0.0820(13) Uani d S 1
H H1A 0.4874 0.5891 1.0776 0.098 Uiso calc PR 0.50
H H1B 0.5126 0.4109 1.0776 0.098 Uiso calc PR 0.50
C C5 0.33479(17) 0.2697(4) 0.8357(3) 0.0705(8) Uani d . 1
C C3 0.40569(16) 0.3082(4) 0.9057(3) 0.0718(8) Uani d . 1
H H3 0.4420 0.2280 0.9290 0.086 Uiso calc R 1
C C11 0.07252(16) 0.3054(4) 0.6778(3) 0.0690(8) Uani d . 1
O O2 0.26424(14) 0.3205(6) 0.5260(3) 0.1490(16) Uani d . 1
C C17 -0.01132(17) 0.2809(4) 0.6786(3) 0.0855(10) Uani d . 1
H H17 -0.0421 0.2949 0.7552 0.103 Uiso calc R 1
C C13 0.20528(17) 0.3221(5) 0.5960(3) 0.0971(12) Uani d . 1
C C12 0.11783(17) 0.2860(5) 0.5650(3) 0.0870(10) Uani d . 1
C C16 -0.0480(2) 0.2354(5) 0.5634(5) 0.1075(12) Uani d . 1
H H16 -0.1046 0.2184 0.5612 0.129 Uiso calc R 1
C C8 0.3160(2) 0.1013(5) 0.8045(5) 0.1101(13) Uani d . 1
H H8A 0.3557 0.0344 0.8471 0.165 Uiso calc R 1
H H8B 0.3187 0.0856 0.7108 0.165 Uiso calc R 1
H H8C 0.2618 0.0758 0.8356 0.165 Uiso calc R 1
C C9 0.23849(19) 0.6788(4) 0.8031(4) 0.0868(10) Uani d . 1
H H9A 0.2287 0.6794 0.7097 0.130 Uiso calc R 1
H H9B 0.2618 0.7781 0.8293 0.130 Uiso calc R 1
H H9C 0.1874 0.6624 0.8488 0.130 Uiso calc R 1
C C14 0.0814(2) 0.2415(7) 0.4501(4) 0.1268(17) Uani d . 1
H H14 0.1120 0.2298 0.3732 0.152 Uiso calc R 1
C C15 -0.0023(3) 0.2143(6) 0.4510(4) 0.1265(16) Uani d . 1
H H15 -0.0283 0.1811 0.3741 0.152 Uiso calc R 1

loop_
_atom_site_aniso_label
_atom_site_aniso_U_11
_atom_site_aniso_U_22
_atom_site_aniso_U_33
_atom_site_aniso_U_12
_atom_site_aniso_U_13
_atom_site_aniso_U_23
O1 0.0570(11) 0.1194(17) 0.0702(14) -0.0088(11) 0.0105(10) -0.0066(13)
C4 0.0482(14) 0.0855(18) 0.0692(18) -0.0171(13) 0.0017(13) 0.0010(15)
C6 0.0462(14) 0.0812(19) 0.0640(16) -0.0096(13) 0.0021(13) 0.0086(14)
C7 0.0359(12) 0.089(2) 0.0591(16) -0.0094(12) 0.0029(11) 0.0000(14)
C2 0.0359(12) 0.108(2) 0.0526(14) -0.0085(14) 0.0054(11) 0.0045(16)
C10 0.0437(13) 0.0829(18) 0.0685(18) -0.0066(13) 0.0054(13) -0.0023(15)
N1 0.0407(11) 0.1025(17) 0.0629(14) -0.0096(12) 0.0018(10) -0.0099(13)
C1 0.0447(19) 0.145(4) 0.056(2) -0.013(2) 0.000 0.000
C5 0.0526(15) 0.083(2) 0.0753(19) -0.0060(14) 0.0059(15) -0.0026(16)
C3 0.0451(14) 0.097(2) 0.0737(19) 0.0052(14) 0.0008(13) 0.0075(18)
C11 0.0431(13) 0.0869(19) 0.0768(19) -0.0027(13) -0.0025(14) -0.0072(17)
O2 0.0531(13) 0.310(5) 0.0842(17) -0.017(2) 0.0157(13) -0.054(2)
C17 0.0418(15) 0.111(2) 0.104(2) -0.0021(16) -0.0051(17) 0.000(2)
C13 0.0441(15) 0.171(3) 0.076(2) -0.007(2) 0.0060(15) -0.032(2)
C12 0.0462(15) 0.143(3) 0.072(2) -0.0026(17) -0.0051(15) -0.017(2)
C16 0.0493(17) 0.144(3) 0.129(3) -0.0055(19) -0.022(2) -0.016(3)
C8 0.087(2) 0.092(2) 0.151(4) -0.0020(19) -0.008(3) -0.019(3)
C9 0.0641(18) 0.089(2) 0.107(3) -0.0053(16) -0.0040(18) 0.017(2)
C14 0.072(2) 0.223(5) 0.085(2) -0.004(3) -0.009(2) -0.043(3)
C15 0.074(2) 0.194(4) 0.111(3) 0.000(3) -0.037(3) -0.051(3)

loop_
_atom_type_symbol
_atom_type_description
_atom_type_scat_dispersion_real
_atom_type_scat_dispersion_imag
_atom_type_scat_source
C C 0.0033 0.0000 'International Tables Vol C Tables 4.2.6.8 and 6.1.1.4'
H H 0.0000 0.0000 'International Tables Vol C Tables 4.2.6.8 and 6.1.1.4'
N N 0.0061 0.0000 'International Tables Vol C Tables 4.2.6.8 and 6.1.1.4'
O O 0.0106 0.0000 'International Tables Vol C Tables 4.2.6.8 and 6.1.1.4'

loop_
_geom_angle_atom_site_label_1
_geom_angle_atom_site_label_2
_geom_angle_atom_site_label_3
_geom_angle_site_symmetry_1
_geom_angle
C2 C4 C6 . 122.6(3)
C2 C4 H4 . 118.7
C6 C4 H4 . 118.7
C4 C6 C7 . 117.1(3)
C4 C6 C9 . 121.0(3)
C7 C6 C9 . 121.8(2)
C6 C7 C5 . 122.2(2)
C6 C7 N1 . 118.5(3)
C5 C7 N1 . 119.3(3)
C3 C2 C4 . 118.1(2)
C3 C2 C1 . 121.7(2)
C4 C2 C1 . 120.1(3)
O1 C10 N1 . 124.7(3)
O1 C10 C11 . 129.3(2)
N1 C10 C11 . 106.0(2)
C10 N1 C13 . 111.1(2)
C10 N1 C7 . 125.1(2)
C13 N1 C7 . 123.8(2)
C2 C1 C2 2_665 115.6(3)
C2 C1 H1A 2_665 108.4
C2 C1 H1A . 108.4
C2 C1 H1B 2_665 108.4
C2 C1 H1B . 108.4
H1A C1 H1B . 107.4
C3 C5 C7 . 117.6(3)
C3 C5 C8 . 120.1(3)
C7 C5 C8 . 122.3(3)
C2 C3 C5 . 122.3(3)
C2 C3 H3 . 118.8
C5 C3 H3 . 118.8
C12 C11 C17 . 121.2(3)
C12 C11 C10 . 108.6(2)
C17 C11 C10 . 130.2(3)
C16 C17 C11 . 117.9(3)
C16 C17 H17 . 121.1
C11 C17 H17 . 121.1
O2 C13 N1 . 124.3(3)
O2 C13 C12 . 129.7(3)
N1 C13 C12 . 106.0(2)
C14 C12 C11 . 121.0(3)
C14 C12 C13 . 130.8(3)
C11 C12 C13 . 108.1(3)
C17 C16 C15 . 120.8(3)
C17 C16 H16 . 119.6
C15 C16 H16 . 119.6
C5 C8 H8A . 109.5
C5 C8 H8B . 109.5
H8A C8 H8B . 109.5
C5 C8 H8C . 109.5
H8A C8 H8C . 109.5
H8B C8 H8C . 109.5
C6 C9 H9A . 109.5
C6 C9 H9B . 109.5
H9A C9 H9B . 109.5
C6 C9 H9C . 109.5
H9A C9 H9C . 109.5
H9B C9 H9C . 109.5
C12 C14 C15 . 118.0(4)
C12 C14 H14 . 121.0
C15 C14 H14 . 121.0
C16 C15 C14 . 121.1(4)
C16 C15 H15 . 119.5
C14 C15 H15 . 119.5

loop_
_geom_bond_atom_site_label_1
_geom_bond_atom_site_label_2
_geom_bond_site_symmetry_2
_geom_bond_distance
O1 C10 . 1.197(3)
C4 C2 . 1.383(4)
C4 C6 . 1.388(4)
C4 H4 . 0.9300
C6 C7 . 1.392(4)
C6 C9 . 1.499(4)
C7 C5 . 1.392(4)
C7 N1 . 1.434(3)
C2 C3 . 1.373(4)
C2 C1 . 1.510(3)
C10 N1 . 1.396(3)
C10 C11 . 1.478(4)
N1 C13 . 1.397(4)
C1 C2 2_665 1.510(3)
C1 H1A . 0.9700
C1 H1B . 0.9700
C5 C3 . 1.390(4)
C5 C8 . 1.492(5)
C3 H3 . 0.9300
C11 C12 . 1.369(4)
C11 C17 . 1.376(4)
O2 C13 . 1.191(4)
C17 C16 . 1.366(5)
C17 H17 . 0.9300
C13 C12 . 1.485(4)
C12 C14 . 1.360(5)
C16 C15 . 1.370(6)
C16 H16 . 0.9300
C8 H8A . 0.9600
C8 H8B . 0.9600
C8 H8C . 0.9600
C9 H9A . 0.9600
C9 H9B . 0.9600
C9 H9C . 0.9600
C14 C15 . 1.377(6)
C14 H14 . 0.9300
C15 H15 . 0.9300

loop_
_geom_hbond_atom_site_label_D
_geom_hbond_atom_site_label_H
_geom_hbond_atom_site_label_A
_geom_hbond_site_symmetry_A
_geom_hbond_distance_DH
_geom_hbond_distance_HA
_geom_hbond_distance_DA
_geom_hbond_angle_DHA
C4 H4 O1 3_557 0.93 2.48 3.304(4) 148.3
C16 H16 O2 4_456 0.93 2.33 3.213(4) 159.1
C9 H9A O2 3_556 0.96 2.67 3.545(4) 151.4

loop_
_geom_torsion_atom_site_label_1
_geom_torsion_atom_site_label_2
_geom_torsion_atom_site_label_3
_geom_torsion_atom_site_label_4
_geom_torsion_site_symmetry_4
_geom_torsion
C2 C4 C6 C7 . -1.0(4)
C2 C4 C6 C9 . 178.2(3)
C4 C6 C7 C5 . 1.1(4)
C9 C6 C7 C5 . -178.1(3)
C4 C6 C7 N1 . 179.7(2)
C9 C6 C7 N1 . 0.5(4)
C6 C4 C2 C3 . 0.5(4)
C6 C4 C2 C1 . -177.9(3)
O1 C10 N1 C13 . -176.1(3)
C11 C10 N1 C13 . 2.8(4)
O1 C10 N1 C7 . 3.7(5)
C11 C10 N1 C7 . -177.3(3)
C6 C7 N1 C10 . -74.6(4)
C5 C7 N1 C10 . 103.9(3)
C6 C7 N1 C13 . 105.2(4)
C5 C7 N1 C13 . -76.2(4)
C3 C2 C1 C2 2_665 91.2(3)
C4 C2 C1 C2 2_665 -90.4(3)
C6 C7 C5 C3 . -0.8(4)
N1 C7 C5 C3 . -179.4(2)
C6 C7 C5 C8 . 176.7(3)
N1 C7 C5 C8 . -1.9(5)
C4 C2 C3 C5 . -0.2(4)
C1 C2 C3 C5 . 178.2(3)
C7 C5 C3 C2 . 0.3(4)
C8 C5 C3 C2 . -177.2(3)
O1 C10 C11 C12 . 177.3(3)
N1 C10 C11 C12 . -1.6(4)
O1 C10 C11 C17 . -2.4(6)
N1 C10 C11 C17 . 178.7(3)
C12 C11 C17 C16 . 0.5(5)
C10 C11 C17 C16 . -179.8(3)
C10 N1 C13 O2 . 178.3(4)
C7 N1 C13 O2 . -1.5(7)
C10 N1 C13 C12 . -2.9(4)
C7 N1 C13 C12 . 177.2(3)
C17 C11 C12 C14 . -0.1(6)
C10 C11 C12 C14 . -179.9(4)
C17 C11 C12 C13 . 179.6(3)
C10 C11 C12 C13 . -0.2(4)
O2 C13 C12 C14 . 0.1(8)
N1 C13 C12 C14 . -178.5(4)
O2 C13 C12 C11 . -179.5(5)
N1 C13 C12 C11 . 1.9(5)
C11 C17 C16 C15 . 0.3(6)
C11 C12 C14 C15 . -0.9(7)
C13 C12 C14 C15 . 179.4(5)
C17 C16 C15 C14 . -1.4(8)
C12 C14 C15 C16 . 1.7(8)
